data_7103916
loop_
_publ_author_name
'Kidowaki, Masatoshi'
'Tamaoki, Nobuyuki'

_publ_section_title
;
 Unique crystal structures of donor--acceptor complexes: crossed
 arrangement of two charge-transfer columns
;
_journal_issue 2
_journal_name_full 'Chemical communications (Cambridge, England)'
_journal_page_first 290
_journal_page_last 291
_journal_paper_doi 10.1039/b207809k
_journal_year 2003
_chemical_formula_moiety 'C14 H6 O8 S2, C12 H14 N2, 2(C6 H4 O2), 2(H2 O)'
_chemical_formula_sum 'C38 H36 N2 O14 S2'
_chemical_formula_weight 808.83
_space_group_IT_number 7
_symmetry_cell_setting monoclinic
_symmetry_Int_Tables_number 7
_symmetry_space_group_name_Hall 'P -2yc'
_symmetry_space_group_name_H-M 'P 1 c 1'
_atom_sites_solution_hydrogens 'geom and d-fourier'
_atom_sites_solution_primary direct
_atom_sites_solution_secondary difmap
_cell_angle_alpha 90
_cell_angle_beta 101.77(2)
_cell_angle_gamma 90
_cell_formula_units_Z 2
_cell_length_a 7.830(2)
_cell_length_b 11.920(3)
_cell_length_c 20.356(3)
_cell_measurement_reflns_used 25
_cell_measurement_temperature 223.2
_cell_measurement_theta_max 11.4
_cell_measurement_theta_min 9.2
_cell_volume 1859.9(8)
_computing_structure_refinement 'SHELXL-97 (Sheldrick, 1997)'
_computing_structure_solution 'SHELXS-97 (Sheldrick, 1990)'
_diffrn_measured_fraction_theta_full 0.999
_diffrn_measured_fraction_theta_max 0.999
_diffrn_measurement_device_type 'Rigaku AFC7R'
_diffrn_measurement_method \w-2\q
_diffrn_radiation_type 'Mo K\a'
_diffrn_radiation_wavelength 0.7107
_diffrn_reflns_av_R_equivalents 0.0505
_diffrn_reflns_limit_h_max 10
_diffrn_reflns_limit_h_min 0
_diffrn_reflns_limit_k_max 0
_diffrn_reflns_limit_k_min -15
_diffrn_reflns_limit_l_max 25
_diffrn_reflns_limit_l_min -26
_diffrn_reflns_number 5232
_diffrn_reflns_theta_full 27.50
_diffrn_reflns_theta_max 27.50
_diffrn_reflns_theta_min 2.0
_diffrn_standards_decay_% 2.92
_diffrn_standards_interval_count 150
_diffrn_standards_number 3
_exptl_absorpt_coefficient_mu 0.217
_exptl_absorpt_correction_type none
_exptl_crystal_colour orange
_exptl_crystal_density_diffrn 1.444
_exptl_crystal_density_method 'not measured'
_exptl_crystal_description prismatic
_exptl_crystal_F_000 840
_exptl_crystal_size_max 0.600
_exptl_crystal_size_mid 0.050
_exptl_crystal_size_min 0.050
_refine_diff_density_max 0.364
_refine_diff_density_min -0.539
_refine_diff_density_rms 0.080
_refine_ls_abs_structure_details 'Flack ,but not accurately'
_refine_ls_abs_structure_Flack -0.04(19)
_refine_ls_extinction_method none
_refine_ls_goodness_of_fit_ref 0.848
_refine_ls_hydrogen_treatment mixed
_refine_ls_matrix_type full
_refine_ls_number_parameters 517
_refine_ls_number_reflns 4592
_refine_ls_number_restraints 8
_refine_ls_restrained_S_all 0.847
_refine_ls_R_factor_all 0.1336
_refine_ls_R_factor_gt 0.0537
_refine_ls_shift/su_max 0.028
_refine_ls_structure_factor_coef Fsqd
_refine_ls_weighting_details 'calc w=1/[\s^2^(Fo^2^)+(0.1000P)^2^+0.0000P] where P=(Fo^2^+2Fc^2^)/3'
_refine_ls_weighting_scheme calc
_refine_ls_wR_factor_gt 0.1298
_refine_ls_wR_factor_ref 0.2019
_reflns_number_gt 1752
_reflns_number_total 4592
_reflns_threshold_expression >2.0sigma(I)
_cod_duplicate_entry 7113529
_cod_data_source_file b207809k.txt
_cod_data_source_block C3
_cod_depositor_comments
;
 Adding quotes around the values of the _atom_type_scat_source data item.

 Antanas Vaitkus,
 2018-07-07
;
_cod_original_formula_sum 'C38 H36 N2 O14 S2 '
_cod_database_code 7103916

loop_
_symmetry_equiv_pos_as_xyz
x,y,z
x,-y,1/2+z

loop_
_atom_site_label
_atom_site_type_symbol
_atom_site_fract_x
_atom_site_fract_y
_atom_site_fract_z
_atom_site_U_iso_or_equiv
_atom_site_adp_type
_atom_site_occupancy
_atom_site_symmetry_multiplicity
_atom_site_calc_flag
_atom_site_refinement_flags
_atom_site_disorder_assembly
_atom_site_disorder_group
S1 S 0.5862(3) 0.4117(2) 0.47064(14) 0.0299(6) Uani 1 1 d . . .
S2 S 0.0674(3) -0.1747(2) 0.36689(13) 0.0305(6) Uani 1 1 d . . .
O1 O 0.6425(10) 0.4618(6) 0.4135(4) 0.0362(19) Uani 1 1 d . . .
O2 O 0.5572(10) 0.4972(7) 0.5194(4) 0.042(2) Uani 1 1 d . . .
O3 O 0.6960(10) 0.3206(6) 0.5027(4) 0.0377(18) Uani 1 1 d . . .
O4 O -0.0112(10) -0.1104(6) 0.4122(3) 0.0357(18) Uani 1 1 d . . .
O5 O -0.0387(9) -0.1858(6) 0.2991(3) 0.0379(19) Uani 1 1 d . . .
O6 O 0.1281(10) -0.2860(6) 0.3937(4) 0.040(2) Uani 1 1 d . . .
O7 O -0.0100(9) 0.0726(6) 0.3296(4) 0.0358(18) Uani 1 1 d . . .
O8 O 0.6120(10) 0.2264(6) 0.3703(4) 0.0385(19) Uani 1 1 d . . .
O9 O 0.5962(14) 0.2579(6) 0.6173(4) 0.060(3) Uani 1 1 d . . .
O10 O 0.3514(14) -0.1774(7) 0.6100(5) 0.063(3) Uani 1 1 d . . .
O11 O 1.2680(14) -0.2706(7) 0.7214(5) 0.066(3) Uani 1 1 d . . .
O12 O 1.0856(15) -0.7196(7) 0.6981(5) 0.072(3) Uani 1 1 d . . .
O13 O 0.9019(17) -0.3746(9) 0.4770(5) 0.086(3) Uani 1 1 d D . .
O14 O 0.3997(15) -0.2963(7) 0.5081(5) 0.067(3) Uani 1 1 d D . .
N1 N 0.9569(13) 0.0130(9) 0.5911(5) 0.046(3) Uani 1 1 d . . .
N2 N 0.6883(14) -0.4755(8) 0.7318(5) 0.043(3) Uani 1 1 d . . .
C1 C 0.3748(14) 0.3499(8) 0.4430(5) 0.032(3) Uani 1 1 d . . .
C2 C 0.2373(16) 0.4037(9) 0.4599(6) 0.038(3) Uani 1 1 d . . .
C3 C 0.0663(15) 0.3632(9) 0.4445(6) 0.036(3) Uani 1 1 d . . .
C4 C 0.0379(13) 0.2609(8) 0.4115(5) 0.030(2) Uani 1 1 d . . .
C5 C 0.1759(13) 0.2040(9) 0.3946(5) 0.030(2) Uani 1 1 d . . .
C6 C 0.1356(13) 0.0919(8) 0.3598(5) 0.026(2) Uani 1 1 d . . .
C7 C 0.2830(13) 0.0133(8) 0.3641(5) 0.025(2) Uani 1 1 d . . .
C8 C 0.2623(14) -0.1051(9) 0.3583(5) 0.031(2) Uani 1 1 d . . .
C9 C 0.4095(14) -0.1704(9) 0.3565(6) 0.033(3) Uani 1 1 d . . .
C10 C 0.5685(16) -0.1234(9) 0.3570(7) 0.047(3) Uani 1 1 d . . .
C11 C 0.5902(14) -0.0079(9) 0.3635(6) 0.034(3) Uani 1 1 d . . .
C12 C 0.4494(13) 0.0574(8) 0.3689(5) 0.026(2) Uani 1 1 d . . .
C13 C 0.4811(12) 0.1832(8) 0.3813(5) 0.024(2) Uani 1 1 d . . .
C14 C 0.3465(13) 0.2466(8) 0.4071(5) 0.024(2) Uani 1 1 d . . .
C15 C 0.944(2) -0.0856(12) 0.5584(7) 0.065(4) Uani 1 1 d . . .
C16 C 0.891(2) -0.1795(11) 0.5846(6) 0.056(4) Uani 1 1 d . . .
C17 C 0.8479(14) -0.1786(10) 0.6475(5) 0.032(2) Uani 1 1 d . . .
C18 C 0.8554(16) -0.0753(10) 0.6790(5) 0.040(3) Uani 1 1 d . . .
C19 C 0.9110(17) 0.0187(11) 0.6526(6) 0.048(3) Uani 1 1 d . . .
C20 C 1.014(2) 0.1183(12) 0.5621(7) 0.067(5) Uani 1 1 d . . .
C21 C 0.7895(15) -0.2797(9) 0.6756(5) 0.034(3) Uani 1 1 d . . .
C22 C 0.7737(18) -0.3837(10) 0.6396(5) 0.045(3) Uani 1 1 d . . .
C23 C 0.7256(18) -0.4781(11) 0.6698(6) 0.049(3) Uani 1 1 d . . .
C24 C 0.7023(17) -0.3807(10) 0.7667(6) 0.044(3) Uani 1 1 d . . .
C25 C 0.7517(16) -0.2843(9) 0.7398(5) 0.039(3) Uani 1 1 d . . .
C26 C 0.6362(19) -0.5802(10) 0.7614(7) 0.053(4) Uani 1 1 d . . .
C27 C 0.5311(17) 0.1524(10) 0.6135(6) 0.043(3) Uani 1 1 d . . .
C28 C 0.5273(14) 0.0872(10) 0.5582(5) 0.035(3) Uani 1 1 d . . .
C29 C 0.4665(16) -0.0260(9) 0.5547(5) 0.035(3) Uani 1 1 d . . .
C30 C 0.4120(15) -0.0701(9) 0.6095(6) 0.038(3) Uani 1 1 d . . .
C31 C 0.4088(18) -0.0024(11) 0.6655(6) 0.050(3) Uani 1 1 d . . .
C32 C 0.469(2) 0.1071(10) 0.6660(6) 0.055(4) Uani 1 1 d . . .
C33 C 1.2262(17) -0.3813(10) 0.7146(6) 0.044(3) Uani 1 1 d . . .
C34 C 1.227(2) -0.4404(11) 0.6567(6) 0.052(4) Uani 1 1 d . . .
C35 C 1.180(2) -0.5536(11) 0.6507(6) 0.060(4) Uani 1 1 d . . .
C36 C 1.135(2) -0.6086(11) 0.7049(6) 0.054(4) Uani 1 1 d . . .
C37 C 1.1363(18) -0.5491(11) 0.7630(6) 0.050(4) Uani 1 1 d . . .
C38 C 1.1828(17) -0.4367(10) 0.7682(6) 0.043(3) Uani 1 1 d . . .
H1 H 0.2507 0.4726 0.4810 0.043 Uiso 1 1 d . . .
H2 H -0.0346 0.4048 0.4532 0.042 Uiso 1 1 d . . .
H3 H -0.0851 0.2324 0.3976 0.035 Uiso 1 1 d . . .
H4 H 0.3894 -0.2487 0.3517 0.038 Uiso 1 1 d . . .
H5 H 0.6589 -0.1709 0.3514 0.058 Uiso 1 1 d . . .
H6 H 0.6941 0.0274 0.3623 0.043 Uiso 1 1 d . . .
H7 H 0.9711 -0.0878 0.5143 0.073 Uiso 1 1 d . . .
H8 H 0.8809 -0.2475 0.5592 0.066 Uiso 1 1 d . . .
H9 H 0.8137 -0.0688 0.7188 0.052 Uiso 1 1 d . . .
H10 H 0.9127 0.0892 0.6733 0.056 Uiso 1 1 d . . .
H11 H 0.7915 -0.3852 0.5934 0.057 Uiso 1 1 d . . .
H12 H 0.7093 -0.5486 0.6435 0.061 Uiso 1 1 d . . .
H13 H 0.6749 -0.3789 0.8092 0.052 Uiso 1 1 d . . .
H14 H 0.7563 -0.2164 0.7643 0.047 Uiso 1 1 d . . .
H15 H 0.5560 0.1177 0.5173 0.038 Uiso 1 1 d . . .
H16 H 0.4561 -0.0703 0.5132 0.048 Uiso 1 1 d . . .
H17 H 0.3582 -0.0317 0.7000 0.060 Uiso 1 1 d . . .
H18 H 0.4596 0.1520 0.7016 0.067 Uiso 1 1 d . . .
H19 H 1.2489 -0.4012 0.6173 0.065 Uiso 1 1 d . . .
H20 H 1.1731 -0.5926 0.6080 0.074 Uiso 1 1 d . . .
H21 H 1.0972 -0.5848 0.7978 0.056 Uiso 1 1 d . . .
H22 H 1.1742 -0.3945 0.8062 0.058 Uiso 1 1 d . . .
H23 H 1.1062 0.1501 0.5889 0.077 Uiso 1 1 d . . .
H24 H 1.0339 0.1050 0.5171 0.077 Uiso 1 1 d . . .
H25 H 0.9144 0.1742 0.5540 0.077 Uiso 1 1 d . . .
H26 H 0.6054 -0.5686 0.8032 0.062 Uiso 1 1 d . . .
H27 H 0.5252 -0.6123 0.7317 0.062 Uiso 1 1 d . . .
H28 H 0.7192 -0.6368 0.7633 0.062 Uiso 1 1 d . . .
H29 H 0.816(4) -0.316(7) 0.472(4) 0.098 Uiso 1 1 d D . .
H30 H 0.925(7) -0.393(8) 0.524(4) 0.098 Uiso 1 1 d D . .
H31 H 0.386(7) -0.360(8) 0.534(6) 0.098 Uiso 1 1 d D . .
H32 H 0.282(9) -0.287(11) 0.480(7) 0.098 Uiso 1 1 d D . .

loop_
_atom_site_aniso_label
_atom_site_aniso_U_11
_atom_site_aniso_U_22
_atom_site_aniso_U_33
_atom_site_aniso_U_23
_atom_site_aniso_U_13
_atom_site_aniso_U_12
S1 0.0276(15) 0.0278(14) 0.0341(14) -0.0034(13) 0.0062(12) -0.0067(13)
S2 0.0270(15) 0.0321(15) 0.0335(14) -0.0058(13) 0.0089(12) -0.0037(13)
O1 0.037(5) 0.028(4) 0.041(4) -0.001(4) 0.004(4) -0.012(4)
O2 0.039(5) 0.041(5) 0.041(5) -0.016(4) -0.005(4) -0.006(4)
O3 0.032(4) 0.033(4) 0.042(4) 0.004(4) -0.007(4) 0.007(4)
O4 0.038(4) 0.045(5) 0.031(4) -0.005(4) 0.023(3) 0.002(4)
O5 0.029(4) 0.045(5) 0.036(4) -0.018(4) -0.002(3) -0.007(4)
O6 0.038(5) 0.023(4) 0.059(5) 0.006(3) 0.008(4) 0.000(4)
O7 0.020(4) 0.041(4) 0.042(4) -0.007(4) -0.004(3) -0.003(4)
O8 0.030(4) 0.037(4) 0.054(5) 0.000(4) 0.021(4) -0.006(4)
O9 0.100(8) 0.036(5) 0.044(5) -0.019(4) 0.019(5) -0.023(5)
O10 0.092(7) 0.020(4) 0.077(7) 0.008(4) 0.018(6) -0.014(5)
O11 0.091(8) 0.042(5) 0.059(6) 0.000(4) 0.005(6) -0.020(5)
O12 0.130(10) 0.031(5) 0.061(6) -0.011(4) 0.036(6) -0.023(6)
O13 0.115(9) 0.069(7) 0.087(7) -0.036(6) 0.056(7) -0.042(7)
O14 0.094(8) 0.037(5) 0.060(6) -0.003(4) -0.008(6) 0.011(5)
N1 0.044(7) 0.052(7) 0.044(6) 0.007(5) 0.012(5) -0.002(6)
N2 0.043(6) 0.039(6) 0.045(6) -0.007(5) 0.006(5) -0.011(5)
C1 0.035(6) 0.026(6) 0.033(6) 0.002(5) 0.004(5) 0.004(5)
C2 0.042(8) 0.028(6) 0.047(7) -0.004(5) 0.016(6) -0.002(6)
C3 0.029(7) 0.030(6) 0.056(7) -0.005(5) 0.023(6) 0.004(5)
C4 0.021(6) 0.032(6) 0.037(6) 0.004(5) 0.010(5) -0.005(5)
C5 0.026(6) 0.037(6) 0.026(5) 0.010(5) 0.005(5) 0.010(5)
C6 0.026(5) 0.024(5) 0.028(5) 0.014(4) 0.006(5) 0.007(5)
C7 0.024(5) 0.031(6) 0.020(5) 0.001(4) 0.003(4) -0.007(5)
C8 0.028(6) 0.034(6) 0.032(6) -0.011(5) 0.010(5) -0.014(5)
C9 0.022(6) 0.033(6) 0.047(7) -0.005(5) 0.013(5) -0.001(5)
C10 0.032(7) 0.035(6) 0.073(9) -0.011(6) 0.010(6) -0.003(6)
C11 0.026(6) 0.035(6) 0.044(6) -0.007(6) 0.012(5) 0.000(5)
C12 0.019(5) 0.033(6) 0.024(5) -0.008(4) 0.001(4) 0.006(5)
C13 0.021(5) 0.029(6) 0.023(5) -0.002(4) 0.004(4) 0.006(5)
C14 0.017(5) 0.028(5) 0.023(5) 0.004(4) -0.006(4) 0.000(4)
C15 0.097(13) 0.052(8) 0.052(8) 0.000(7) 0.030(9) 0.010(9)
C16 0.090(11) 0.039(8) 0.046(8) 0.002(6) 0.035(8) -0.004(8)
C17 0.025(5) 0.040(6) 0.032(6) -0.014(5) 0.007(5) 0.006(5)
C18 0.045(7) 0.036(7) 0.034(6) 0.001(5) -0.002(6) -0.005(6)
C19 0.050(8) 0.052(8) 0.041(7) -0.004(6) 0.007(6) 0.005(7)
C20 0.083(12) 0.067(10) 0.054(8) 0.026(8) 0.017(8) -0.006(9)
C21 0.034(7) 0.034(6) 0.034(6) -0.006(5) 0.008(5) 0.002(5)
C22 0.072(9) 0.051(8) 0.011(5) -0.013(5) 0.004(6) -0.010(7)
C23 0.064(9) 0.054(8) 0.026(6) -0.023(6) 0.002(6) -0.001(7)
C24 0.054(8) 0.043(7) 0.035(7) 0.007(6) 0.012(6) -0.005(6)
C25 0.062(9) 0.026(6) 0.032(6) -0.009(5) 0.020(6) 0.001(6)
C26 0.069(10) 0.031(7) 0.064(9) 0.009(6) 0.022(7) 0.004(7)
C27 0.038(7) 0.046(8) 0.042(7) 0.005(6) 0.002(6) -0.002(6)
C28 0.034(6) 0.043(7) 0.027(5) 0.014(5) 0.007(5) 0.007(6)
C29 0.052(8) 0.027(6) 0.031(6) -0.004(5) 0.019(6) -0.006(6)
C30 0.038(7) 0.034(7) 0.042(7) 0.020(5) 0.011(6) 0.005(5)
C31 0.062(9) 0.062(8) 0.032(6) 0.001(6) 0.019(6) -0.020(8)
C32 0.095(12) 0.037(7) 0.039(7) -0.004(6) 0.031(8) 0.001(7)
C33 0.037(7) 0.039(7) 0.052(8) -0.005(6) -0.003(6) -0.009(6)
C34 0.075(10) 0.050(8) 0.032(6) 0.005(6) 0.017(7) 0.002(7)
C35 0.108(13) 0.046(8) 0.035(7) 0.000(6) 0.031(8) -0.011(8)
C36 0.086(11) 0.049(9) 0.034(7) 0.005(6) 0.031(7) 0.006(8)
C37 0.052(9) 0.059(9) 0.037(7) 0.011(6) 0.003(6) -0.003(7)
C38 0.055(8) 0.037(7) 0.037(6) 0.011(5) 0.005(6) -0.016(6)

loop_
_atom_type_symbol
_atom_type_description
_atom_type_scat_dispersion_real
_atom_type_scat_dispersion_imag
_atom_type_scat_source
S S 0.1246 0.1234 'International Tables Vol C Tables 4.2.6.8 and 6.1.1.4'
C C 0.0033 0.0016 'International Tables Vol C Tables 4.2.6.8 and 6.1.1.4'
O O 0.0106 0.0060 'International Tables Vol C Tables 4.2.6.8 and 6.1.1.4'
N N 0.0061 0.0033 'International Tables Vol C Tables 4.2.6.8 and 6.1.1.4'
H H 0.0000 0.0000 'International Tables Vol C Tables 4.2.6.8 and 6.1.1.4'

loop_
_geom_angle_atom_site_label_1
_geom_angle_atom_site_label_2
_geom_angle_atom_site_label_3
_geom_angle
_geom_angle_site_symmetry_1
_geom_angle_site_symmetry_3
_geom_angle_publ_flag
O1 S1 O3 114.7(5) . . ?
O1 S1 O2 111.7(5) . . ?
O3 S1 O2 111.9(5) . . ?
O1 S1 C1 109.2(5) . . ?
O3 S1 C1 104.9(5) . . ?
O2 S1 C1 103.7(5) . . ?
O4 S2 O5 114.8(4) . . ?
O4 S2 O6 113.1(5) . . ?
O5 S2 O6 110.2(4) . . ?
O4 S2 C8 107.7(5) . . ?
O5 S2 C8 106.4(5) . . ?
O6 S2 C8 103.8(5) . . ?
H29 O13 H30 105(5) . . ?
H31 O14 H32 103(6) . . ?
C15 N1 C19 119.2(12) . . ?
C15 N1 C20 122.4(11) . . ?
C19 N1 C20 118.3(11) . . ?
C24 N2 C23 120.5(11) . . ?
C24 N2 C26 120.1(10) . . ?
C23 N2 C26 119.4(10) . . ?
C2 C1 C14 119.4(10) . . ?
C2 C1 S1 117.1(8) . . ?
C14 C1 S1 123.5(8) . . ?
C1 C2 C3 123.5(10) . . ?
C1 C2 H1 121.2 . . ?
C3 C2 H1 115.2 . . ?
C4 C3 C2 117.7(10) . . ?
C4 C3 H2 118.5 . . ?
C2 C3 H2 123.7 . . ?
C5 C4 C3 119.8(10) . . ?
C5 C4 H3 121.2 . . ?
C3 C4 H3 118.9 . . ?
C4 C5 C14 122.9(10) . . ?
C4 C5 C6 116.9(9) . . ?
C14 C5 C6 120.3(9) . . ?
O7 C6 C7 123.9(10) . . ?
O7 C6 C5 119.6(9) . . ?
C7 C6 C5 116.5(9) . . ?
C12 C7 C8 118.1(9) . . ?
C12 C7 C6 118.3(9) . . ?
C8 C7 C6 123.4(10) . . ?
C9 C8 C7 118.3(10) . . ?
C9 C8 S2 118.1(8) . . ?
C7 C8 S2 122.7(8) . . ?
C10 C9 C8 121.8(10) . . ?
C10 C9 H4 122.5 . . ?
C8 C9 H4 115.5 . . ?
C9 C10 C11 120.1(11) . . ?
C9 C10 H5 117.7 . . ?
C11 C10 H5 122.2 . . ?
C12 C11 C10 119.0(11) . . ?
C12 C11 H6 118.1 . . ?
C10 C11 H6 122.8 . . ?
C11 C12 C7 122.4(9) . . ?
C11 C12 C13 117.6(9) . . ?
C7 C12 C13 120.0(9) . . ?
O8 C13 C14 122.8(9) . . ?
O8 C13 C12 120.1(9) . . ?
C14 C13 C12 117.2(8) . . ?
C5 C14 C1 116.6(9) . . ?
C5 C14 C13 118.1(9) . . ?
C1 C14 C13 125.2(9) . . ?
N1 C15 C16 122.0(12) . . ?
N1 C15 H7 118.5 . . ?
C16 C15 H7 119.5 . . ?
C15 C16 C17 120.9(12) . . ?
C15 C16 H8 119.5 . . ?
C17 C16 H8 119.6 . . ?
C18 C17 C16 116.0(11) . . ?
C18 C17 C21 123.0(9) . . ?
C16 C17 C21 120.9(10) . . ?
C19 C18 C17 122.6(11) . . ?
C19 C18 H9 118.2 . . ?
C17 C18 H9 119.1 . . ?
C18 C19 N1 119.1(12) . . ?
C18 C19 H10 122.6(13) . . ?
N1 C19 H10 118.1 . . ?
N1 C20 H23 112.7 . . ?
N1 C20 H24 110.7 . . ?
H23 C20 H24 112.5 . . ?
N1 C20 H25 109.3 . . ?
H23 C20 H25 108.6 . . ?
H24 C20 H25 102.6 . . ?
C25 C21 C22 115.5(10) . . ?
C25 C21 C17 123.1(9) . . ?
C22 C21 C17 121.3(10) . . ?
C23 C22 C21 119.0(9) . . ?
C23 C22 H11 121.4 . . ?
C21 C22 H11 119.5 . . ?
N2 C23 C22 122.0(10) . . ?
N2 C23 H12 119.7 . . ?
C22 C23 H12 118.1 . . ?
N2 C24 C25 120.2(10) . . ?
N2 C24 H13 120.3 . . ?
C25 C24 H13 119.5 . . ?
C24 C25 C21 122.7(10) . . ?
C24 C25 H14 119.6 . . ?
C21 C25 H14 117.7 . . ?
N2 C26 H26 112.8 . . ?
N2 C26 H27 110.3 . . ?
H26 C26 H27 104.1 . . ?
N2 C26 H28 112.4 . . ?
H26 C26 H28 111.9 . . ?
H27 C26 H28 104.7 . . ?
O9 C27 C28 121.5(11) . . ?
O9 C27 C32 120.7(12) . . ?
C28 C27 C32 117.9(11) . . ?
C27 C28 C29 122.1(10) . . ?
C27 C28 H15 121.5 . . ?
C29 C28 H15 116.3 . . ?
C30 C29 C28 118.4(10) . . ?
C30 C29 H16 120.3 . . ?
C28 C29 H16 121.2 . . ?
O10 C30 C29 121.9(11) . . ?
O10 C30 C31 118.0(10) . . ?
C29 C30 C31 119.9(11) . . ?
C32 C31 C30 119.0(11) . . ?
C32 C31 H17 122.7 . . ?
C30 C31 H17 118.2 . . ?
C27 C32 C31 122.6(11) . . ?
C27 C32 H18 119.0 . . ?
C31 C32 H18 118.2 . . ?
O11 C33 C34 122.9(12) . . ?
O11 C33 C38 118.6(11) . . ?
C34 C33 C38 118.6(11) . . ?
C33 C34 C35 121.7(11) . . ?
C33 C34 H19 119.5 . . ?
C35 C34 H19 118.6 . . ?
C36 C35 C34 119.3(11) . . ?
C36 C35 H20 120.2 . . ?
C34 C35 H20 120.3 . . ?
C37 C36 O12 122.3(11) . . ?
C37 C36 C35 118.7(12) . . ?
O12 C36 C35 119.0(11) . . ?
C36 C37 C38 121.2(12) . . ?
C36 C37 H21 118.2 . . ?
C38 C37 H21 120.5 . . ?
C33 C38 C37 120.5(12) . . ?
C33 C38 H22 117.9 . . ?
C37 C38 H22 121.3 . . ?

loop_
_geom_bond_atom_site_label_1
_geom_bond_atom_site_label_2
_geom_bond_distance
_geom_bond_site_symmetry_2
_geom_bond_publ_flag
S1 O1 1.454(8) . ?
S1 O3 1.455(7) . ?
S1 O2 1.472(8) . ?
S1 C1 1.794(11) . ?
S2 O4 1.431(7) . ?
S2 O5 1.464(7) . ?
S2 O6 1.476(7) . ?
S2 C8 1.777(11) . ?
O7 C6 1.202(12) . ?
O8 C13 1.209(12) . ?
O9 C27 1.353(13) . ?
O10 C30 1.365(13) . ?
O11 C33 1.359(13) . ?
O12 C36 1.378(15) . ?
O13 H29 0.96(4) . ?
O13 H30 0.96(8) . ?
O14 H31 0.95(9) . ?
O14 H32 0.99(5) . ?
N1 C15 1.345(17) . ?
N1 C19 1.372(15) . ?
N1 C20 1.496(17) . ?
N2 C24 1.327(14) . ?
N2 C23 1.354(15) . ?
N2 C26 1.478(15) . ?
C1 C2 1.357(15) . ?
C1 C14 1.426(14) . ?
C2 C3 1.398(16) . ?
C2 H1 0.922 . ?
C3 C4 1.387(15) . ?
C3 H2 0.979 . ?
C4 C5 1.378(14) . ?
C4 H3 1.006 . ?
C5 C14 1.404(14) . ?
C5 C6 1.515(15) . ?
C6 C7 1.476(14) . ?
C7 C12 1.390(14) . ?
C7 C8 1.422(14) . ?
C8 C9 1.397(15) . ?
C9 C10 1.364(16) . ?
C9 H4 0.948 . ?
C10 C11 1.389(15) . ?
C10 H5 0.932 . ?
C11 C12 1.372(14) . ?
C11 H6 0.921 . ?
C12 C13 1.532(14) . ?
C13 C14 1.477(14) . ?
C15 C16 1.341(18) . ?
C15 H7 0.964 . ?
C16 C17 1.390(15) . ?
C16 H8 0.956 . ?
C17 C18 1.384(15) . ?
C17 C21 1.447(16) . ?
C18 C19 1.353(17) . ?
C18 H9 0.936 . ?
C19 H10 0.940 . ?
C20 H23 0.893 . ?
C20 H24 0.972 . ?
C20 H25 1.015 . ?
C21 C25 1.400(15) . ?
C21 C22 1.433(15) . ?
C22 C23 1.371(17) . ?
C22 H11 0.979 . ?
C23 H12 0.990 . ?
C24 C25 1.361(15) . ?
C24 H13 0.934 . ?
C25 H14 0.947 . ?
C26 H26 0.940 . ?
C26 H27 1.025 . ?
C26 H28 0.932 . ?
C27 C28 1.363(16) . ?
C27 C32 1.371(17) . ?
C28 C29 1.427(15) . ?
C28 H15 0.976 . ?
C29 C30 1.377(15) . ?
C29 H16 0.985 . ?
C30 C31 1.401(17) . ?
C31 C32 1.387(17) . ?
C31 H17 0.941 . ?
C32 H18 0.916 . ?
C33 C34 1.374(17) . ?
C33 C38 1.376(16) . ?
C34 C35 1.397(17) . ?
C34 H19 0.974 . ?
C35 C36 1.390(16) . ?
C35 H20 0.976 . ?
C36 C37 1.378(17) . ?
C37 C38 1.387(16) . ?
C37 H21 0.930 . ?
C38 H22 0.937 . ?

loop_
_geom_torsion_atom_site_label_1
_geom_torsion_atom_site_label_2
_geom_torsion_atom_site_label_3
_geom_torsion_atom_site_label_4
_geom_torsion
_geom_torsion_site_symmetry_1
_geom_torsion_site_symmetry_2
_geom_torsion_site_symmetry_3
_geom_torsion_site_symmetry_4
_geom_torsion_publ_flag
O1 S1 C1 C2 -107.0(9) . . . . ?
O3 S1 C1 C2 129.7(9) . . . . ?
O2 S1 C1 C2 12.2(10) . . . . ?
O1 S1 C1 C14 75.6(9) . . . . ?
O3 S1 C1 C14 -47.8(9) . . . . ?
O2 S1 C1 C14 -165.3(8) . . . . ?
C14 C1 C2 C3 0.4(17) . . . . ?
S1 C1 C2 C3 -177.1(9) . . . . ?
C1 C2 C3 C4 1.7(17) . . . . ?
C2 C3 C4 C5 -0.7(16) . . . . ?
C3 C4 C5 C14 -2.3(16) . . . . ?
C3 C4 C5 C6 178.9(9) . . . . ?
C4 C5 C6 O7 23.6(14) . . . . ?
C14 C5 C6 O7 -155.2(10) . . . . ?
C4 C5 C6 C7 -158.0(9) . . . . ?
C14 C5 C6 C7 23.2(13) . . . . ?
O7 C6 C7 C12 148.2(10) . . . . ?
C5 C6 C7 C12 -30.1(13) . . . . ?
O7 C6 C7 C8 -26.7(16) . . . . ?
C5 C6 C7 C8 155.0(9) . . . . ?
C12 C7 C8 C9 -1.0(15) . . . . ?
C6 C7 C8 C9 173.9(9) . . . . ?
C12 C7 C8 S2 168.3(7) . . . . ?
C6 C7 C8 S2 -16.7(15) . . . . ?
O4 S2 C8 C9 139.3(9) . . . . ?
O5 S2 C8 C9 -97.2(9) . . . . ?
O6 S2 C8 C9 19.1(10) . . . . ?
O4 S2 C8 C7 -30.1(10) . . . . ?
O5 S2 C8 C7 93.4(9) . . . . ?
O6 S2 C8 C7 -150.3(9) . . . . ?
C7 C8 C9 C10 -3.3(17) . . . . ?
S2 C8 C9 C10 -173.1(10) . . . . ?
C8 C9 C10 C11 4(2) . . . . ?
C9 C10 C11 C12 -1(2) . . . . ?
C10 C11 C12 C7 -3.8(18) . . . . ?
C10 C11 C12 C13 175.5(10) . . . . ?
C8 C7 C12 C11 4.6(15) . . . . ?
C6 C7 C12 C11 -170.6(10) . . . . ?
C8 C7 C12 C13 -174.7(9) . . . . ?
C6 C7 C12 C13 10.1(14) . . . . ?
C11 C12 C13 O8 17.8(15) . . . . ?
C7 C12 C13 O8 -162.9(9) . . . . ?
C11 C12 C13 C14 -162.0(9) . . . . ?
C7 C12 C13 C14 17.3(13) . . . . ?
C4 C5 C14 C1 4.3(14) . . . . ?
C6 C5 C14 C1 -177.0(9) . . . . ?
C4 C5 C14 C13 -174.6(10) . . . . ?
C6 C5 C14 C13 4.2(13) . . . . ?
C2 C1 C14 C5 -3.3(14) . . . . ?
S1 C1 C14 C5 174.1(7) . . . . ?
C2 C1 C14 C13 175.5(10) . . . . ?
S1 C1 C14 C13 -7.2(14) . . . . ?
O8 C13 C14 C5 156.0(10) . . . . ?
C12 C13 C14 C5 -24.2(12) . . . . ?
O8 C13 C14 C1 -22.7(15) . . . . ?
C12 C13 C14 C1 157.1(9) . . . . ?
C19 N1 C15 C16 -1(2) . . . . ?
C20 N1 C15 C16 -179.4(14) . . . . ?
N1 C15 C16 C17 0(2) . . . . ?
C15 C16 C17 C18 3(2) . . . . ?
C15 C16 C17 C21 179.6(14) . . . . ?
C16 C17 C18 C19 -3.8(18) . . . . ?
C21 C17 C18 C19 179.7(11) . . . . ?
C17 C18 C19 N1 2.1(19) . . . . ?
C15 N1 C19 C18 0.5(19) . . . . ?
C20 N1 C19 C18 178.7(12) . . . . ?
C18 C17 C21 C25 -6.4(18) . . . . ?
C16 C17 C21 C25 177.2(13) . . . . ?
C18 C17 C21 C22 176.2(12) . . . . ?
C16 C17 C21 C22 -0.2(17) . . . . ?
C25 C21 C22 C23 -0.5(18) . . . . ?
C17 C21 C22 C23 177.0(12) . . . . ?
C24 N2 C23 C22 -2(2) . . . . ?
C26 N2 C23 C22 179.6(12) . . . . ?
C21 C22 C23 N2 2(2) . . . . ?
C23 N2 C24 C25 1(2) . . . . ?
C26 N2 C24 C25 179.5(12) . . . . ?
N2 C24 C25 C21 0(2) . . . . ?
C22 C21 C25 C24 -0.3(18) . . . . ?
C17 C21 C25 C24 -177.8(11) . . . . ?
O9 C27 C28 C29 177.1(11) . . . . ?
C32 C27 C28 C29 -1.9(19) . . . . ?
C27 C28 C29 C30 -0.7(18) . . . . ?
C28 C29 C30 O10 179.7(11) . . . . ?
C28 C29 C30 C31 3.3(18) . . . . ?
O10 C30 C31 C32 -179.7(13) . . . . ?
C29 C30 C31 C32 -3(2) . . . . ?
O9 C27 C32 C31 -176.9(14) . . . . ?
C28 C27 C32 C31 2(2) . . . . ?
C30 C31 C32 C27 0(2) . . . . ?
O11 C33 C34 C35 -178.9(14) . . . . ?
C38 C33 C34 C35 2(2) . . . . ?
C33 C34 C35 C36 -1(2) . . . . ?
C34 C35 C36 C37 1(2) . . . . ?
C34 C35 C36 O12 178.4(14) . . . . ?
O12 C36 C37 C38 -178.4(13) . . . . ?
C35 C36 C37 C38 -1(2) . . . . ?
O11 C33 C38 C37 178.9(13) . . . . ?
C34 C33 C38 C37 -2(2) . . . . ?
C36 C37 C38 C33 1(2) . . . . ?

loop_
_cod_related_entry_id
_cod_related_entry_database
_cod_related_entry_code
1 ChemSpider 30653091
